data_4107191
loop_
_publ_author_name
'Ke Kong'
'Ziad Moussa'
'Changsuk Lee'
'Daniel Romo'

_publ_section_title
;
 Total Synthesis of the Spirocyclic Imine Marine Toxin (-)-Gymnodimine and
 an Unnatural C4-Epimer
;
_journal_name_full 'Journal of the American Chemical Society'
_journal_page_first 19844
_journal_page_last 19856
_journal_paper_doi 10.1021/ja207385y
_journal_volume 133
_journal_year 2011
_chemical_formula_sum 'C27 H35 N O7'
_chemical_formula_weight 485.56
_chemical_name_systematic
; 
 ? 
;
_space_group_IT_number 19
_symmetry_cell_setting orthorhombic
_symmetry_space_group_name_Hall 'P 2ac 2ab'
_symmetry_space_group_name_H-M 'P 21 21 21'
_atom_sites_solution_hydrogens geom
_atom_sites_solution_primary direct
_atom_sites_solution_secondary difmap
_audit_creation_method SHELXL-97
_cell_angle_alpha 90.00
_cell_angle_beta 90.00
_cell_angle_gamma 90.00
_cell_formula_units_Z 4
_cell_length_a 6.790(2)
_cell_length_b 14.525(5)
_cell_length_c 26.401(10)
_cell_measurement_reflns_used 5879
_cell_measurement_temperature 110(2)
_cell_measurement_theta_max 27.21
_cell_measurement_theta_min 2.80
_cell_volume 2603.8(15)
_computing_cell_refinement 'Bruker SMART'
_computing_data_collection 'Bruker SMART'
_computing_data_reduction 'Bruker SAINT'
_computing_molecular_graphics 'Bruker SHELXTL'
_computing_publication_material 'Bruker SHELXTL'
_computing_structure_refinement 'SHELXL-97 (Sheldrick, 1997)'
_computing_structure_solution 'SHELXS-97 (Sheldrick, 1990)'
_diffrn_ambient_temperature 273(2)
_diffrn_measured_fraction_theta_full 0.979
_diffrn_measured_fraction_theta_max 0.979
_diffrn_measurement_device_type 'CCD area detector'
_diffrn_measurement_method 'phi and omega scans'
_diffrn_radiation_monochromator graphite
_diffrn_radiation_source 'fine-focus sealed tube'
_diffrn_radiation_type MoK\a
_diffrn_radiation_wavelength 0.71073
_diffrn_reflns_av_R_equivalents 0.0438
_diffrn_reflns_av_sigmaI/netI 0.0458
_diffrn_reflns_limit_h_max 8
_diffrn_reflns_limit_h_min -8
_diffrn_reflns_limit_k_max 18
_diffrn_reflns_limit_k_min -16
_diffrn_reflns_limit_l_max 33
_diffrn_reflns_limit_l_min -34
_diffrn_reflns_number 21215
_diffrn_reflns_theta_full 27.56
_diffrn_reflns_theta_max 27.56
_diffrn_reflns_theta_min 1.54
_exptl_absorpt_coefficient_mu 0.089
_exptl_absorpt_correction_T_max 0.9894
_exptl_absorpt_correction_T_min 0.9661
_exptl_absorpt_correction_type multi-scan
_exptl_absorpt_process_details '(SADABS, Sheldrick 2006)'
_exptl_crystal_colour colorless
_exptl_crystal_density_diffrn 1.239
_exptl_crystal_description block
_exptl_crystal_F_000 1040
_exptl_crystal_size_max 0.39
_exptl_crystal_size_mid 0.15
_exptl_crystal_size_min 0.12
_refine_diff_density_max 0.283
_refine_diff_density_min -0.182
_refine_diff_density_rms 0.047
_refine_ls_abs_structure_details 'Flack H D (1983), Acta Cryst. A39, 876-881'
_refine_ls_abs_structure_Flack 0.5(10)
_refine_ls_extinction_method none
_refine_ls_goodness_of_fit_ref 1.040
_refine_ls_hydrogen_treatment mixed
_refine_ls_matrix_type full
_refine_ls_number_parameters 321
_refine_ls_number_reflns 5785
_refine_ls_number_restraints 0
_refine_ls_restrained_S_all 1.040
_refine_ls_R_factor_all 0.0786
_refine_ls_R_factor_gt 0.0489
_refine_ls_shift/su_max 0.001
_refine_ls_shift/su_mean 0.000
_refine_ls_structure_factor_coef Fsqd
_refine_ls_weighting_details 'calc w=1/[\s^2^(Fo^2^)+(0.0670P)^2^+0.0000P] where P=(Fo^2^+2Fc^2^)/3'
_refine_ls_weighting_scheme calc
_refine_ls_wR_factor_gt 0.1071
_refine_ls_wR_factor_ref 0.1220
_reflns_number_gt 4160
_reflns_number_total 5785
_reflns_threshold_expression >2sigma(I)
_cod_data_source_file ja207385y_si_003.cif
_cod_data_source_block dr0509g
_cod_original_cell_volume 2604.0(16)
_cod_database_code 4107191

loop_
_symmetry_equiv_pos_as_xyz
'x, y, z'
'-x+1/2, -y, z+1/2'
'-x, y+1/2, -z+1/2'
'x+1/2, -y+1/2, -z'

loop_
_atom_site_label
_atom_site_type_symbol
_atom_site_fract_x
_atom_site_fract_y
_atom_site_fract_z
_atom_site_U_iso_or_equiv
_atom_site_adp_type
_atom_site_occupancy
_atom_site_symmetry_multiplicity
_atom_site_calc_flag
_atom_site_refinement_flags
C1 C 0.3562(3) 1.10999(14) 0.90663(8) 0.0312(5) Uani 1 1 d .
C2 C 0.1995(3) 1.08009(17) 0.93654(9) 0.0386(5) Uani 1 1 d .
H2 H 0.1694 1.0177 0.9382 0.046 Uiso 1 1 calc R
C3 C 0.0886(4) 1.14263(16) 0.96374(9) 0.0438(6) Uani 1 1 d .
H3 H -0.0151 1.1221 0.9838 0.053 Uiso 1 1 calc R
C4 C 0.1313(4) 1.23544(16) 0.96126(9) 0.0416(6) Uani 1 1 d .
H4A H 0.0564 1.2775 0.9796 0.050 Uiso 1 1 calc R
C5 C 0.2855(3) 1.26559(16) 0.93155(9) 0.0397(6) Uani 1 1 d .
H5 H 0.3139 1.3281 0.9298 0.048 Uiso 1 1 calc R
C6 C 0.3991(3) 1.20318(15) 0.90406(8) 0.0363(5) Uani 1 1 d .
H6 H 0.5029 1.2239 0.8841 0.044 Uiso 1 1 calc R
C7 C 0.4785(3) 1.04351(15) 0.87600(8) 0.0338(5) Uani 1 1 d .
H7 H 0.5402 1.0772 0.8480 0.041 Uiso 1 1 calc R
C8 C 0.6393(3) 0.98816(14) 0.90407(8) 0.0317(5) Uani 1 1 d .
H8 H 0.7693 1.0131 0.8955 0.038 Uiso 1 1 calc R
C9 C 0.6190(4) 0.98100(16) 0.96165(8) 0.0383(5) Uani 1 1 d .
H9A H 0.7246 0.9443 0.9749 0.057 Uiso 1 1 calc R
H9B H 0.4953 0.9528 0.9699 0.057 Uiso 1 1 calc R
H9C H 0.6244 1.0415 0.9763 0.057 Uiso 1 1 calc R
C10 C 0.4346(3) 0.89093(15) 0.85426(8) 0.0316(5) Uani 1 1 d .
C11 C 0.7614(3) 0.83115(16) 0.88379(8) 0.0338(5) Uani 1 1 d .
C12 C 0.7242(4) 0.73288(14) 0.86807(8) 0.0356(5) Uani 1 1 d .
H12 H 0.5944 0.7285 0.8521 0.043 Uiso 1 1 calc R
C13 C 0.8811(5) 0.70082(17) 0.83087(9) 0.0545(7) Uani 1 1 d .
H13A H 1.0087 0.7062 0.8463 0.082 Uiso 1 1 calc R
H13B H 0.8763 0.7383 0.8010 0.082 Uiso 1 1 calc R
H13C H 0.8574 0.6377 0.8219 0.082 Uiso 1 1 calc R
C14 C 0.7245(3) 0.67618(15) 0.91785(7) 0.0340(5) Uani 1 1 d .
H14 H 0.8585 0.6753 0.9316 0.041 Uiso 1 1 calc R
C15 C 0.6571(3) 0.57798(16) 0.90943(8) 0.0347(5) Uani 1 1 d .
C16 C 0.4386(4) 0.56641(18) 0.90207(9) 0.0458(6) Uani 1 1 d .
H16A H 0.4107 0.5039 0.8927 0.069 Uiso 1 1 calc R
H16B H 0.3943 0.6070 0.8757 0.069 Uiso 1 1 calc R
H16C H 0.3715 0.5810 0.9331 0.069 Uiso 1 1 calc R
C17 C 0.7887(4) 0.51020(16) 0.90896(8) 0.0389(5) Uani 1 1 d .
H17 H 0.9176 0.5265 0.9168 0.047 Uiso 1 1 calc R
C18 C 0.7533(4) 0.41037(15) 0.89730(8) 0.0416(6) Uani 1 1 d .
H18A H 0.6137 0.4002 0.8919 0.050 Uiso 1 1 calc R
H18B H 0.7945 0.3731 0.9259 0.050 Uiso 1 1 calc R
C19 C 0.8668(4) 0.38127(15) 0.85029(8) 0.0383(5) Uani 1 1 d .
H19A H 0.8383 0.4229 0.8225 0.046 Uiso 1 1 calc R
H19B H 1.0073 0.3832 0.8570 0.046 Uiso 1 1 calc R
C20 C 0.9128(4) 0.25879(16) 0.79290(9) 0.0411(6) Uani 1 1 d .
H20A H 1.0536 0.2632 0.7985 0.049 Uiso 1 1 calc R
H20B H 0.8793 0.2974 0.7642 0.049 Uiso 1 1 calc R
C21 C 0.8583(3) 0.16119(15) 0.78172(8) 0.0347(5) Uani 1 1 d .
C22 C 0.9675(4) 0.08947(17) 0.80274(8) 0.0380(6) Uani 1 1 d .
H22 H 1.0730 0.1031 0.8239 0.046 Uiso 1 1 calc R
C23 C 0.9223(3) -0.00070(16) 0.79279(8) 0.0353(5) Uani 1 1 d .
H23 H 0.9978 -0.0477 0.8067 0.042 Uiso 1 1 calc R
C24 C 0.7621(3) -0.02171(15) 0.76151(8) 0.0337(5) Uani 1 1 d .
C25 C 0.6514(4) 0.04819(16) 0.74019(8) 0.0380(5) Uani 1 1 d .
H25 H 0.5442 0.0346 0.7196 0.046 Uiso 1 1 calc R
C26 C 0.7026(4) 0.13877(16) 0.74997(8) 0.0381(6) Uani 1 1 d .
H26 H 0.6306 0.1858 0.7349 0.046 Uiso 1 1 calc R
C27 C 0.5736(4) -0.13820(17) 0.72070(9) 0.0453(6) Uani 1 1 d .
H27A H 0.5994 -0.1112 0.6882 0.068 Uiso 1 1 calc R
H27B H 0.4500 -0.1158 0.7334 0.068 Uiso 1 1 calc R
H27C H 0.5679 -0.2040 0.7174 0.068 Uiso 1 1 calc R
N1 N 0.6143(3) 0.89716(12) 0.87986(6) 0.0310(4) Uani 1 1 d .
O1 O 0.3477(2) 0.97359(10) 0.85484(5) 0.0367(4) Uani 1 1 d .
O2 O 0.3603(2) 0.82535(11) 0.83392(6) 0.0401(4) Uani 1 1 d .
O3 O 0.9205(2) 0.85562(11) 0.90138(6) 0.0419(4) Uani 1 1 d .
O4 O 0.5985(2) 0.72314(11) 0.95264(5) 0.0389(4) Uani 1 1 d .
H4 H 0.6345 0.7125 0.9817 0.058 Uiso 1 1 calc R
O5 O 0.8092(2) 0.29029(10) 0.83720(6) 0.0382(4) Uani 1 1 d .
O6 O 0.7263(2) -0.11392(11) 0.75485(6) 0.0406(4) Uani 1 1 d .
O40 O 0.2471(2) 0.81592(12) 0.95689(6) 0.0477(4) Uani 1 1 d .
H41 H 0.1714 0.8205 0.9293 0.072 Uiso 1 1 d R
H40 H 0.3352 0.7682 0.9477 0.072 Uiso 1 1 d R

loop_
_atom_site_aniso_label
_atom_site_aniso_U_11
_atom_site_aniso_U_22
_atom_site_aniso_U_33
_atom_site_aniso_U_23
_atom_site_aniso_U_13
_atom_site_aniso_U_12
C1 0.0313(11) 0.0314(12) 0.0309(10) -0.0006(9) -0.0031(9) -0.0010(10)
C2 0.0370(13) 0.0345(13) 0.0443(13) -0.0033(11) 0.0006(11) -0.0018(11)
C3 0.0387(13) 0.0483(15) 0.0443(13) -0.0046(11) 0.0069(11) -0.0031(12)
C4 0.0402(13) 0.0396(14) 0.0450(13) -0.0072(11) 0.0004(11) 0.0090(12)
C5 0.0432(13) 0.0305(13) 0.0452(13) -0.0024(10) -0.0037(11) 0.0021(11)
C6 0.0354(12) 0.0380(13) 0.0355(11) -0.0005(10) -0.0035(10) -0.0013(10)
C7 0.0350(12) 0.0344(13) 0.0322(11) 0.0007(10) -0.0012(10) -0.0014(10)
C8 0.0302(11) 0.0305(12) 0.0344(11) -0.0040(9) -0.0027(9) -0.0002(10)
C9 0.0405(13) 0.0410(13) 0.0335(11) -0.0042(10) -0.0047(10) 0.0018(11)
C10 0.0295(11) 0.0327(13) 0.0326(10) -0.0029(10) -0.0002(9) 0.0018(10)
C11 0.0336(13) 0.0376(13) 0.0301(10) 0.0019(9) 0.0039(10) 0.0024(11)
C12 0.0407(13) 0.0324(13) 0.0337(11) -0.0013(9) 0.0002(10) 0.0052(11)
C13 0.079(2) 0.0421(15) 0.0424(13) 0.0036(11) 0.0207(14) 0.0100(14)
C14 0.0361(12) 0.0371(13) 0.0287(10) -0.0011(9) 0.0009(9) 0.0056(11)
C15 0.0398(13) 0.0366(13) 0.0278(10) 0.0019(9) 0.0031(10) 0.0014(11)
C16 0.0481(15) 0.0439(15) 0.0453(14) -0.0016(11) 0.0027(12) -0.0008(13)
C17 0.0439(14) 0.0374(13) 0.0354(12) 0.0004(10) -0.0014(10) -0.0018(11)
C18 0.0473(15) 0.0356(14) 0.0420(13) 0.0024(10) 0.0011(12) 0.0040(12)
C19 0.0395(13) 0.0325(13) 0.0429(12) 0.0014(10) -0.0006(11) -0.0021(11)
C20 0.0396(13) 0.0394(14) 0.0444(12) -0.0027(10) 0.0085(11) -0.0003(11)
C21 0.0358(12) 0.0346(13) 0.0338(11) 0.0033(9) 0.0063(10) 0.0006(11)
C22 0.0357(12) 0.0429(15) 0.0354(12) 0.0007(11) -0.0014(10) -0.0025(11)
C23 0.0325(12) 0.0354(13) 0.0382(11) 0.0026(10) -0.0045(10) 0.0002(10)
C24 0.0342(12) 0.0352(13) 0.0317(11) -0.0009(9) 0.0021(10) -0.0014(10)
C25 0.0379(13) 0.0439(14) 0.0322(11) -0.0006(10) -0.0039(10) 0.0008(11)
C26 0.0419(13) 0.0376(14) 0.0347(11) 0.0044(10) -0.0027(10) 0.0062(11)
C27 0.0427(14) 0.0479(15) 0.0454(13) -0.0065(11) -0.0039(11) -0.0093(12)
N1 0.0299(10) 0.0308(10) 0.0324(9) -0.0022(8) -0.0019(8) -0.0002(8)
O1 0.0356(8) 0.0353(9) 0.0393(8) -0.0069(7) -0.0084(7) 0.0034(7)
O2 0.0341(8) 0.0413(9) 0.0450(9) -0.0123(7) -0.0026(7) -0.0029(8)
O3 0.0332(9) 0.0429(10) 0.0496(9) -0.0002(8) -0.0039(8) 0.0026(8)
O4 0.0435(9) 0.0439(9) 0.0291(7) -0.0017(7) 0.0010(7) 0.0090(8)
O5 0.0426(9) 0.0331(8) 0.0389(8) -0.0017(7) 0.0039(7) -0.0029(7)
O6 0.0412(9) 0.0360(9) 0.0446(9) -0.0042(7) -0.0061(8) -0.0026(8)
O40 0.0422(9) 0.0673(12) 0.0336(8) -0.0001(8) -0.0001(8) 0.0115(9)

loop_
_atom_type_symbol
_atom_type_description
_atom_type_scat_dispersion_real
_atom_type_scat_dispersion_imag
_atom_type_scat_source
C C 0.0033 0.0016 'International Tables Vol C Tables 4.2.6.8 and 6.1.1.4'
H H 0.0000 0.0000 'International Tables Vol C Tables 4.2.6.8 and 6.1.1.4'
N N 0.0061 0.0033 'International Tables Vol C Tables 4.2.6.8 and 6.1.1.4'
O O 0.0106 0.0060 'International Tables Vol C Tables 4.2.6.8 and 6.1.1.4'

loop_
_geom_angle_atom_site_label_1
_geom_angle_atom_site_label_2
_geom_angle_atom_site_label_3
_geom_angle
C6 C1 C2 119.5(2)
C6 C1 C7 118.89(19)
C2 C1 C7 121.62(19)
C3 C2 C1 120.4(2)
C4 C3 C2 120.2(2)
C5 C4 C3 119.7(2)
C4 C5 C6 120.6(2)
C1 C6 C5 119.6(2)
O1 C7 C1 108.39(17)
O1 C7 C8 104.56(16)
C1 C7 C8 117.71(18)
N1 C8 C9 111.01(18)
N1 C8 C7 100.17(16)
C9 C8 C7 116.62(19)
O2 C10 O1 122.0(2)
O2 C10 N1 129.2(2)
O1 C10 N1 108.75(18)
O3 C11 N1 117.5(2)
O3 C11 C12 121.7(2)
N1 C11 C12 120.8(2)
C11 C12 C13 110.5(2)
C11 C12 C14 105.63(17)
C13 C12 C14 112.55(19)
O4 C14 C15 111.30(18)
O4 C14 C12 106.89(17)
C15 C14 C12 112.05(17)
C17 C15 C16 125.3(2)
C17 C15 C14 119.7(2)
C16 C15 C14 114.9(2)
C15 C17 C18 127.6(2)
C17 C18 C19 110.8(2)
O5 C19 C18 108.50(18)
O5 C20 C21 109.94(18)
C26 C21 C22 118.1(2)
C26 C21 C20 122.0(2)
C22 C21 C20 119.9(2)
C23 C22 C21 121.3(2)
C22 C23 C24 119.7(2)
O6 C24 C25 124.6(2)
O6 C24 C23 115.2(2)
C25 C24 C23 120.2(2)
C24 C25 C26 119.0(2)
C25 C26 C21 121.8(2)
C11 N1 C10 128.28(18)
C11 N1 C8 120.15(17)
C10 N1 C8 111.57(17)
C10 O1 C7 111.11(16)
C19 O5 C20 111.02(16)
C24 O6 C27 116.97(18)

loop_
_geom_bond_atom_site_label_1
_geom_bond_atom_site_label_2
_geom_bond_distance
C1 C6 1.386(3)
C1 C2 1.394(3)
C1 C7 1.509(3)
C2 C3 1.381(3)
C3 C4 1.380(3)
C4 C5 1.380(3)
C5 C6 1.394(3)
C7 O1 1.460(3)
C7 C8 1.545(3)
C8 N1 1.478(3)
C8 C9 1.530(3)
C10 O2 1.204(3)
C10 O1 1.338(3)
C10 N1 1.398(3)
C11 O3 1.228(3)
C11 N1 1.389(3)
C11 C12 1.508(3)
C12 C13 1.522(3)
C12 C14 1.551(3)
C14 O4 1.429(2)
C14 C15 1.514(3)
C15 C17 1.330(3)
C15 C16 1.506(3)
C17 C18 1.502(3)
C18 C19 1.521(3)
C19 O5 1.421(3)
C20 O5 1.439(3)
C20 C21 1.494(3)
C21 C26 1.388(3)
C21 C22 1.394(3)
C22 C23 1.371(3)
C23 C24 1.400(3)
C24 O6 1.373(3)
C24 C25 1.383(3)
C25 C26 1.385(3)
C27 O6 1.419(3)
